data_2310526
loop_
_publ_author_name
'Beevers, C.A.'

_publ_section_title
;
 The crystal structure of dicalcium phosphate dihydrate, Ca H P O4 (H2 O)2
;
_journal_name_full 'Acta Crystallographica (1,1948-23,1967)'
_journal_page_first 273
_journal_page_last 277
_journal_volume 11
_journal_year 1958
_chemical_formula_sum 'Ca H5 O6 P'
_chemical_name_systematic 'Ca (H P O4) (H2 O)2'
_space_group_IT_number 15
_symmetry_space_group_name_Hall '-I 2ya'
_symmetry_space_group_name_H-M 'I 1 2/a 1'
_cell_angle_alpha 90
_cell_angle_beta 116.43
_cell_angle_gamma 90
_cell_formula_units_Z 4
_cell_length_a 5.812
_cell_length_b 15.18
_cell_length_c 6.239
_cell_volume 492.910
_citation_journal_id_ASTM ACCRA9
_cod_data_source_file Beevers_ACCRA9_1958_259.cif
_cod_data_source_block H5Ca1O6P1
_cod_original_cell_volume 492.91
_cod_original_sg_symbol_Hall '-C 2yc (x+z,y,-x)'
_cod_original_formula_sum 'H5 Ca1 O6 P1'
_cod_database_code 2310526

loop_
_symmetry_equiv_pos_as_xyz
x,y,z
-x+1/2,y,-z
-x,-y,-z
x-1/2,-y,z
x+1/2,y+1/2,z+1/2
-x+1,y+1/2,-z+1/2
-x+1/2,-y+1/2,-z+1/2
x,-y+1/2,z+1/2

loop_
_atom_site_label
_atom_site_type_symbol
_atom_site_fract_x
_atom_site_fract_y
_atom_site_fract_z
_atom_site_occupancy
_atom_site_U_iso_or_equiv
O1 O-2 0.25 0.383 0.2 1 0.0
H2 H+1 -0.006 0.916 0.244 1 0.0
P1 P+5 0.25 0.325 0 1 0.0
O2 O-2 0.492 0.2667 0.1 1 0.0
Ca1 Ca+2 0.25 0.825 0 1 0.0
H1 H+1 0.19 0.996 0.31 1 0.0
O3 O-2 0.1667 0.933 0.267 1 0.0
